data_7135568
loop_
_publ_author_name
'Yu, Xiang'
'Niu, Mengru'
'Chen, Huan'
'Wu, Jiajia'
'Fang, Fang'
'Zhai, Xiaoting'
'Zhang, Guoyu'

_publ_section_title
;
 Enantioselective photoredox- and Cu-catalyzed alkoxycyanation of styrenes
 to synthesize chiral &#x3b2;-cyanoethers.
;
_journal_issue 22
_journal_name_full 'Chemical communications (Cambridge, England)'
_journal_page_first 6132
_journal_page_last 6136
_journal_paper_doi 10.1039/d6cc00758a
_journal_volume 62
_journal_year 2026
_chemical_absolute_configuration ad
_chemical_formula_moiety 'C17 H14 F3 N O'
_chemical_formula_sum 'C17 H14 F3 N O'
_chemical_formula_weight 305.29
_space_group_crystal_system monoclinic
_space_group_IT_number 4
_space_group_name_Hall 'P 2yb'
_space_group_name_H-M_alt 'P 1 21 1'
_atom_sites_solution_hydrogens geom
_atom_sites_solution_primary dual
_audit_creation_date 2025-07-01
_audit_creation_method
;
Olex2 1.5
(compiled 2024.02.16 svn.r378c4104 for OlexSys, GUI svn.r6928)
;
_audit_update_record
;
2026-01-11 deposited with the CCDC.	2026-02-23 downloaded from the CCDC.
;
_cell_angle_alpha 90
_cell_angle_beta 90.416(2)
_cell_angle_gamma 90
_cell_formula_units_Z 12
_cell_length_a 5.54510(10)
_cell_length_b 23.8249(8)
_cell_length_c 32.5396(16)
_cell_measurement_reflns_used 18273
_cell_measurement_temperature 150.00(10)
_cell_measurement_theta_max 76.9480
_cell_measurement_theta_min 2.2700
_cell_volume 4298.7(3)
_computing_molecular_graphics 'Olex2 1.5 (Dolomanov et al., 2009)'
_computing_publication_material 'Olex2 1.5 (Dolomanov et al., 2009)'
_computing_structure_refinement 'SHELXL 2018/3 (Sheldrick, 2015)'
_computing_structure_solution 'SHELXT 2014/5 (Sheldrick, 2014)'
_diffrn_ambient_temperature 150.00(10)
_diffrn_measured_fraction_theta_full 0.964
_diffrn_measured_fraction_theta_max 0.948
_diffrn_measurement_device_type 'Rigaku Oxford Diffraction'
_diffrn_measurement_method '\f and \w scans'
_diffrn_radiation_type CuK\a
_diffrn_radiation_wavelength 1.54178
_diffrn_reflns_av_R_equivalents 0.0292
_diffrn_reflns_av_unetI/netI 0.0339
_diffrn_reflns_Laue_measured_fraction_full 0.964
_diffrn_reflns_Laue_measured_fraction_max 0.948
_diffrn_reflns_limit_h_max 6
_diffrn_reflns_limit_h_min -5
_diffrn_reflns_limit_k_max 29
_diffrn_reflns_limit_k_min -23
_diffrn_reflns_limit_l_max 38
_diffrn_reflns_limit_l_min -40
_diffrn_reflns_number 28270
_diffrn_reflns_point_group_measured_fraction_full 0.793
_diffrn_reflns_point_group_measured_fraction_max 0.769
_diffrn_reflns_theta_full 67.679
_diffrn_reflns_theta_max 72.093
_diffrn_reflns_theta_min 2.298
_diffrn_standards_number 0
_exptl_absorpt_coefficient_mu 0.979
_exptl_absorpt_correction_T_max 1.00000
_exptl_absorpt_correction_T_min 0.56956
_exptl_absorpt_correction_type multi-scan
_exptl_crystal_colour colourless
_exptl_crystal_colour_primary colourless
_exptl_crystal_density_diffrn 1.415
_exptl_crystal_description block
_exptl_crystal_F_000 1896
_exptl_crystal_size_max 0.13
_exptl_crystal_size_mid 0.12
_exptl_crystal_size_min 0.1
_refine_diff_density_max 0.258
_refine_diff_density_min -0.263
_refine_diff_density_rms 0.054
_refine_ls_abs_structure_details
;
 Flack x determined using 4073 quotients [(I+)-(I-)]/[(I+)+(I-)]
 (Parsons, Flack and Wagner, Acta Cryst. B69 (2013) 249-259).
;
_refine_ls_abs_structure_Flack 0.14(6)
_refine_ls_extinction_method none
_refine_ls_goodness_of_fit_ref 1.027
_refine_ls_hydrogen_treatment constr
_refine_ls_matrix_type full
_refine_ls_number_parameters 1189
_refine_ls_number_reflns 13016
_refine_ls_number_restraints 1
_refine_ls_restrained_S_all 1.027
_refine_ls_R_factor_all 0.0520
_refine_ls_R_factor_gt 0.0494
_refine_ls_shift/su_max 0.001
_refine_ls_shift/su_mean 0.000
_refine_ls_structure_factor_coef Fsqd
_refine_ls_weighting_details 'w=1/[\s^2^(Fo^2^)+(0.0779P)^2^+2.3997P] where P=(Fo^2^+2Fc^2^)/3'
_refine_ls_weighting_scheme calc
_refine_ls_wR_factor_gt 0.1367
_refine_ls_wR_factor_ref 0.1385
_reflns_Friedel_coverage 0.584
_reflns_Friedel_fraction_full 0.614
_reflns_Friedel_fraction_max 0.582
_reflns_number_gt 12158
_reflns_number_total 13016
_reflns_threshold_expression 'I > 2\s(I)'
_cod_data_source_file d6cc00758a2.cif
_cod_data_source_block zgy
_cod_depositor_comments 'Adding full bibliography for 7135568.cif.'
_cod_database_code 7135568
_shelx_shelxl_version_number 2018/3
_shelx_space_group_comment
;
The symmetry employed for this shelxl refinement is uniquely defined
by the following loop, which should always be used as a source of
symmetry information in preference to the above space-group names.
They are only intended as comments.
;
_shelx_estimated_absorpt_t_max 0.908
_shelx_estimated_absorpt_t_min 0.883
_olex2_refinement_description
;
1. Fixed Uiso
 At 1.2 times of:
  All C(H) groups, All C(H,H) groups
2.a Ternary CH refined with riding coordinates:
 C42(H42), C50(H50), C56(H56), C68(H68), C76(H76), C61(H61)
2.b Secondary CH2 refined with riding coordinates:
 C66(H66A,H66B), C27(H27A,H27B), C57(H57A,H57B), C65(H65A,H65B), C75(H75A,
 H75B), C5(H5A,H5B), C43(H43A,H43B), C23(H23A,H23B), C93(H93A,H93B), C95(H95A,
 H95B), C99(H99A,H99B), C25(H25A,H25B)
2.c Aromatic/amide H refined with riding coordinates:
 C26(H26), C38(H38), C58(H58), C60(H60), C62(H62), C64(H64), C70(H70),
 C72(H72), C74(H74), C78(H78), C80(H80), C82(H82), C86(H86), C90(H90), C92(H92),
  C94(H94), C98(H98), C100(H100), C102(H102), C51(H51), C13(H13), C53(H53),
 C55(H55), C7(H7), C29(H29), C59(H59), C15(H15), C31(H31), C63(H63), C2(H2),
 C33(H33), C67(H67), C17(H17), C35(H35), C71(H71), C9(H9), C73(H73), C37(H37),
 C19(H19), C77(H77), C39(H39), C79(H79), C83(H83), C21(H21), C85(H85), C87(H87),
  C11(H11), C89(H89), C45(H45), C47(H47), C3(H3), C97(H97), C49(H49), C101(H101)
;
_olex2_submission_special_instructions 'No special instructions were received'

loop_
_space_group_symop_operation_xyz
'x, y, z'
'-x, y+1/2, -z'

loop_
_atom_site_label
_atom_site_type_symbol
_atom_site_fract_x
_atom_site_fract_y
_atom_site_fract_z
_atom_site_U_iso_or_equiv
_atom_site_adp_type
_atom_site_occupancy
_atom_site_site_symmetry_order
_atom_site_calc_flag
_atom_site_refinement_flags_posn
_atom_site_refinement_flags_adp
_atom_site_refinement_flags_occupancy
_atom_site_disorder_assembly
_atom_site_disorder_group
F001 F 0.3221(5) 0.76365(11) 0.48546(9) 0.0453(6) Uani 1 1 d . . . . .
F002 F 0.7923(5) 0.91116(11) 0.01585(9) 0.0436(6) Uani 1 1 d . . . . .
F003 F 0.7071(6) 1.22233(12) 0.07917(8) 0.0481(7) Uani 1 1 d . . . . .
F004 F 0.7783(6) 1.24193(11) 0.01587(9) 0.0484(7) Uani 1 1 d . . . . .
F005 F 0.2267(5) 1.09511(11) 0.48621(9) 0.0466(7) Uani 1 1 d . . . . .
F006 F -0.0646(5) 0.47817(13) 0.46705(10) 0.0535(8) Uani 1 1 d . . . . .
F007 F 0.6910(5) 0.57637(11) 0.01146(9) 0.0478(7) Uani 1 1 d . . . . .
F008 F 0.8225(6) 0.88899(12) 0.07972(9) 0.0528(7) Uani 1 1 d . . . . .
F009 F 0.2427(5) 0.43060(11) 0.48621(9) 0.0477(7) Uani 1 1 d . . . . .
O00A O 0.2260(5) 0.56000(12) 0.43336(8) 0.0293(6) Uani 1 1 d . . . . .
O00B O 0.7431(5) 1.11049(11) 0.06521(8) 0.0285(6) Uani 1 1 d . . . . .
F00C F 1.0228(5) 0.84413(12) 0.03484(11) 0.0562(9) Uani 1 1 d . . . . .
F00D F 0.4624(5) 1.19485(12) 0.03222(10) 0.0503(7) Uani 1 1 d . . . . .
F00E F 0.1779(6) 0.44651(12) 0.42211(8) 0.0532(8) Uani 1 1 d . . . . .
F00F F 0.3172(6) 0.78331(12) 0.42121(9) 0.0563(8) Uani 1 1 d . . . . .
F00G F 0.6445(7) 0.56133(12) 0.07579(9) 0.0589(8) Uani 1 1 d . . . . .
O00H O 0.5903(5) 0.78931(12) 0.06939(9) 0.0326(6) Uani 1 1 d . . . . .
O00I O 0.6767(5) 0.44793(12) 0.06571(9) 0.0333(6) Uani 1 1 d . . . . .
F00J F 0.2704(7) 1.11237(13) 0.42166(9) 0.0564(8) Uani 1 1 d . . . . .
F00K F 0.4800(4) 1.15773(12) 0.46583(10) 0.0509(7) Uani 1 1 d . . . . .
F00L F 0.3857(5) 0.53006(14) 0.03223(12) 0.0616(9) Uani 1 1 d . . . . .
O00M O 0.0702(5) 1.21689(13) 0.42838(9) 0.0383(7) Uani 1 1 d . . . . .
F00N F 0.5617(5) 0.82627(12) 0.46145(12) 0.0586(9) Uani 1 1 d . . . . .
O00O O 0.1321(5) 0.88807(14) 0.43362(9) 0.0378(7) Uani 1 1 d . . . . .
N00P N -0.1452(7) 0.68443(17) 0.43138(11) 0.0375(8) Uani 1 1 d . . . . .
N00Q N 0.3633(6) 0.98550(16) 0.06922(11) 0.0325(8) Uani 1 1 d . . . . .
N00R N 0.2360(6) 0.66560(16) 0.07037(11) 0.0330(8) Uani 1 1 d . . . . .
N00S N -0.2065(7) 1.01435(18) 0.43082(11) 0.0375(8) Uani 1 1 d . . . . .
N00T N -0.2674(7) 1.34243(17) 0.42793(11) 0.0364(8) Uani 1 1 d . . . . .
C1 C 0.7252(6) 1.07710(15) 0.22507(11) 0.0215(7) Uani 1 1 d . . . . .
C4 C 0.1838(6) 1.26257(15) 0.27404(11) 0.0205(7) Uani 1 1 d . . . . .
C6 C 0.6719(6) 0.71256(15) 0.14051(11) 0.0207(7) Uani 1 1 d . . . . .
N00X N 0.2960(7) 0.32633(17) 0.06948(11) 0.0359(8) Uani 1 1 d . . . . .
C8 C 0.2240(6) 0.91198(15) 0.23291(11) 0.0213(7) Uani 1 1 d . . . . .
C10 C 0.7551(6) 1.04159(15) 0.14238(11) 0.0223(7) Uani 1 1 d . . . . .
C12 C 0.6896(6) 0.42902(15) 0.26972(11) 0.0223(7) Uani 1 1 d . . . . .
C14 C 0.7011(6) 0.74399(15) 0.22452(11) 0.0213(7) Uani 1 1 d . . . . .
C16 C 0.7183(6) 0.76136(15) 0.26837(11) 0.0221(7) Uani 1 1 d . . . . .
C18 C 0.2185(6) 0.92956(16) 0.27683(11) 0.0223(7) Uani 1 1 d . . . . .
C20 C 0.8112(7) 0.86801(17) 0.04215(12) 0.0276(8) Uani 1 1 d . . . . .
C22 C 0.7114(7) 1.09579(16) 0.26866(12) 0.0238(8) Uani 1 1 d . . . . .
C24 C 0.2082(6) 0.59625(15) 0.27352(11) 0.0206(7) Uani 1 1 d . . . . .
C26 C 0.8842(7) 0.36096(17) 0.16971(13) 0.0303(9) Uani 1 1 d . . . . .
H26 H 1.012797 0.338030 0.160380 0.036 Uiso 1 1 calc R U . . .
C28 C 0.2390(6) 0.63090(16) 0.35684(11) 0.0219(7) Uani 1 1 d . . . . .
C30 C 0.6932(6) 0.41120(15) 0.22592(11) 0.0221(7) Uani 1 1 d . . . . .
C32 C 0.1985(6) 1.24528(15) 0.23023(11) 0.0213(7) Uani 1 1 d . . . . .
C34 C 0.1610(6) 1.29429(16) 0.35797(11) 0.0237(7) Uani 1 1 d . . . . .
C36 C 0.1915(6) 0.57814(16) 0.22993(11) 0.0224(7) Uani 1 1 d . . . . .
C38 C 0.8618(7) 0.69483(18) 0.16519(12) 0.0302(9) Uani 1 1 d . . . . .
H38 H 0.983726 0.671633 0.153826 0.036 Uiso 1 1 calc R U . . .
C40 C 0.7048(7) 0.37720(16) 0.14260(11) 0.0235(7) Uani 1 1 d . . . . .
C42 C 0.6661(7) 0.69711(16) 0.09538(12) 0.0256(8) Uani 1 1 d . . . . .
H42 H 0.775812 0.664197 0.091731 0.031 Uiso 1 1 calc R U . . .
C44 C 0.4788(8) 0.34066(17) 0.08210(12) 0.0280(8) Uani 1 1 d . . . . .
C46 C 0.5439(7) 1.00163(16) 0.08179(12) 0.0269(8) Uani 1 1 d . . . . .
C48 C 0.3382(8) 0.80563(18) 0.45855(13) 0.0323(9) Uani 1 1 d . . . . .
C50 C 0.1595(7) 1.30929(17) 0.40336(12) 0.0279(8) Uani 1 1 d . . . . .
H50 H 0.273859 1.341291 0.407463 0.034 Uiso 1 1 calc R U . . .
C52 C 0.2074(7) 0.96223(16) 0.36036(12) 0.0243(8) Uani 1 1 d . . . . .
C54 C 0.4231(7) 0.67962(16) 0.08158(12) 0.0256(8) Uani 1 1 d . . . . .
C56 C 0.7792(6) 1.02070(16) 0.09813(12) 0.0247(8) Uani 1 1 d . . . . .
H56 H 0.887144 0.987086 0.098992 0.030 Uiso 1 1 calc R U . . .
C58 C 0.4197(7) 0.92654(17) 0.20744(12) 0.0287(8) Uani 1 1 d . . . . .
H58 H 0.549751 0.947775 0.218522 0.034 Uiso 1 1 calc R U . . .
C60 C 0.0451(7) 0.86416(17) 0.17412(13) 0.0300(9) Uani 1 1 d . . . . .
H60 H -0.083823 0.842894 0.162680 0.036 Uiso 1 1 calc R U . . .
C62 C -0.0193(7) 1.26142(18) 0.33998(13) 0.0295(8) Uani 1 1 d . . . . .
H62 H -0.151972 1.249433 0.356069 0.035 Uiso 1 1 calc R U . . .
C64 C 0.5191(7) 0.41029(18) 0.15716(12) 0.0303(9) Uani 1 1 d . . . . .
H64 H 0.393963 0.421690 0.138901 0.036 Uiso 1 1 calc R U . . .
C66 C 0.3153(8) 0.52162(18) 0.46251(12) 0.0299(8) Uani 1 1 d . . . . .
H66A H 0.304251 0.537689 0.490486 0.036 Uiso 1 1 calc R U . . .
H66B H 0.486522 0.512921 0.456881 0.036 Uiso 1 1 calc R U . . .
C68 C 0.2136(7) 0.97877(17) 0.40572(12) 0.0280(8) Uani 1 1 d . . . . .
H68 H 0.328627 1.010895 0.408455 0.034 Uiso 1 1 calc R U . . .
C70 C 0.9319(7) 0.76222(18) 0.33367(13) 0.0301(9) Uani 1 1 d . . . . .
H70 H 1.068244 0.751273 0.349585 0.036 Uiso 1 1 calc R U . . .
C72 C 0.9156(7) 0.74619(17) 0.29295(12) 0.0283(8) Uani 1 1 d . . . . .
H72 H 1.041386 0.724354 0.281377 0.034 Uiso 1 1 calc R U . . .
C74 C 0.0487(7) 0.59787(18) 0.34295(13) 0.0303(9) Uani 1 1 d . . . . .
H74 H -0.073018 0.586730 0.361667 0.036 Uiso 1 1 calc R U . . .
C76 C 0.2663(7) 0.65022(16) 0.40095(12) 0.0263(8) Uani 1 1 d . . . . .
H76 H 0.375331 0.683637 0.400676 0.032 Uiso 1 1 calc R U . . .
C78 C -0.0077(7) 1.24604(18) 0.29904(12) 0.0284(8) Uani 1 1 d . . . . .
H78 H -0.133103 1.223665 0.287609 0.034 Uiso 1 1 calc R U . . .
C80 C 0.3987(7) 0.62912(18) 0.28793(12) 0.0293(8) Uani 1 1 d . . . . .
H80 H 0.521568 0.640041 0.269368 0.035 Uiso 1 1 calc R U . . .
C82 C 0.0391(7) 0.88015(17) 0.21504(12) 0.0272(8) Uani 1 1 d . . . . .
H82 H -0.094134 0.869200 0.231394 0.033 Uiso 1 1 calc R U . . .
C84 C 0.1660(8) 0.46953(18) 0.45941(13) 0.0310(9) Uani 1 1 d . . . . .
C86 C 0.5123(7) 0.42712(18) 0.19791(12) 0.0286(8) Uani 1 1 d . . . . .
H86 H 0.382601 0.449875 0.207050 0.034 Uiso 1 1 calc R U . . .
C88 C -0.0806(7) 1.32821(17) 0.41664(12) 0.0269(8) Uani 1 1 d . . . . .
C90 C 0.5553(7) 0.80964(18) 0.32773(13) 0.0315(9) Uani 1 1 d . . . . .
H90 H 0.429970 0.831375 0.339540 0.038 Uiso 1 1 calc R U . . .
C92 C 0.4247(7) 0.91038(19) 0.16674(13) 0.0314(9) Uani 1 1 d . . . . .
H92 H 0.557787 0.920905 0.150201 0.038 Uiso 1 1 calc R U . . .
C94 C 0.3613(7) 1.29616(18) 0.29259(12) 0.0300(8) Uani 1 1 d . . . . .
H94 H 0.493079 1.308749 0.276534 0.036 Uiso 1 1 calc R U . . .
C96 C 0.0328(7) 0.66919(17) 0.41819(11) 0.0263(8) Uani 1 1 d . . . . .
C98 C -0.0113(8) 0.5296(2) 0.17389(13) 0.0368(10) Uani 1 1 d . . . . .
H98 H -0.143726 0.507621 0.164604 0.044 Uiso 1 1 calc R U . . .
C100 C 0.4937(7) 0.74555(18) 0.15850(13) 0.0303(9) Uani 1 1 d . . . . .
H100 H 0.359308 0.757499 0.142466 0.036 Uiso 1 1 calc R U . . .
C102 C 0.5680(7) 1.07549(18) 0.15537(12) 0.0296(8) Uani 1 1 d . . . . .
H102 H 0.447604 1.086915 0.136204 0.036 Uiso 1 1 calc R U . . .
C51 C 0.3508(7) 1.31149(17) 0.33332(13) 0.0290(8) Uani 1 1 d . . . . .
H51 H 0.475226 1.334163 0.344759 0.035 Uiso 1 1 calc R U . . .
C13 C 0.3928(7) 0.98008(18) 0.33481(13) 0.0318(9) Uani 1 1 d . . . . .
H13 H 0.517618 1.003353 0.345431 0.038 Uiso 1 1 calc R U . . .
C53 C 0.0293(8) 0.9285(2) 0.34399(13) 0.0348(9) Uani 1 1 d . . . . .
H53 H -0.098598 0.916159 0.361013 0.042 Uiso 1 1 calc R U . . .
C27 C 0.8378(7) 1.14908(17) 0.03685(12) 0.0288(8) Uani 1 1 d . . . . .
H27A H 0.823285 1.134203 0.008529 0.035 Uiso 1 1 calc R U . . .
H27B H 1.010226 1.156340 0.042886 0.035 Uiso 1 1 calc R U . . .
C55 C 0.4142(7) 0.64633(17) 0.32848(12) 0.0280(8) Uani 1 1 d . . . . .
H55 H 0.546162 0.668977 0.337121 0.034 Uiso 1 1 calc R U . . .
C7 C 0.0333(7) 0.58105(18) 0.30270(12) 0.0287(8) Uani 1 1 d . . . . .
H7 H -0.099213 0.558465 0.294237 0.034 Uiso 1 1 calc R U . . .
C57 C 0.7566(7) 0.74379(17) 0.06728(12) 0.0265(8) Uani 1 1 d . . . . .
H57A H 0.918827 0.756292 0.076304 0.032 Uiso 1 1 calc R U . . .
H57B H 0.767786 0.729949 0.038674 0.032 Uiso 1 1 calc R U . . .
C29 C 0.5037(7) 1.14443(18) 0.32390(13) 0.0317(9) Uani 1 1 d . . . . .
H29 H 0.369903 1.165903 0.332960 0.038 Uiso 1 1 calc R U . . .
C59 C 0.8769(7) 0.71037(18) 0.20615(12) 0.0301(9) Uani 1 1 d . . . . .
H59 H 1.010211 0.697867 0.222208 0.036 Uiso 1 1 calc R U . . .
C15 C 0.5398(6) 0.79389(18) 0.28703(12) 0.0272(8) Uani 1 1 d . . . . .
H15 H 0.403972 0.805454 0.271202 0.033 Uiso 1 1 calc R U . . .
C61 C 0.7178(7) 0.35794(16) 0.09804(12) 0.0260(8) Uani 1 1 d . . . . .
H61 H 0.823012 0.323860 0.097585 0.031 Uiso 1 1 calc R U . . .
C31 C 0.8781(7) 0.37779(18) 0.21031(12) 0.0297(8) Uani 1 1 d . . . . .
H31 H 1.004392 0.366219 0.228285 0.036 Uiso 1 1 calc R U . . .
C63 C 0.9290(7) 1.02585(18) 0.17078(13) 0.0313(9) Uani 1 1 d . . . . .
H63 H 1.059324 1.002710 0.162463 0.038 Uiso 1 1 calc R U . . .
C2 C 0.6867(8) 1.13025(18) 0.35131(12) 0.0320(9) Uani 1 1 d . . . . .
H2 H 0.679056 1.141874 0.379192 0.038 Uiso 1 1 calc R U . . .
C65 C 0.3814(7) 0.60715(17) 0.42986(12) 0.0277(8) Uani 1 1 d . . . . .
H65A H 0.539399 0.595152 0.418918 0.033 Uiso 1 1 calc R U . . .
H65B H 0.408472 0.624161 0.457263 0.033 Uiso 1 1 calc R U . . .
C33 C 0.9148(7) 1.04352(18) 0.21127(12) 0.0304(9) Uani 1 1 d . . . . .
H33 H 1.037330 1.032514 0.230161 0.036 Uiso 1 1 calc R U . . .
C67 C 0.5532(7) 1.09300(19) 0.19572(12) 0.0314(9) Uani 1 1 d . . . . .
H67 H 0.423013 1.116416 0.203706 0.038 Uiso 1 1 calc R U . . .
C17 C 0.8913(8) 1.08228(19) 0.29722(13) 0.0337(9) Uani 1 1 d . . . . .
H17 H 1.025991 1.060816 0.288528 0.040 Uiso 1 1 calc R U . . .
C69 C 0.6941(8) 1.20188(18) 0.04116(13) 0.0326(9) Uani 1 1 d . . . . .
C35 C 0.5165(7) 1.12713(18) 0.28308(12) 0.0294(8) Uani 1 1 d . . . . .
H35 H 0.389728 1.136858 0.264609 0.035 Uiso 1 1 calc R U . . .
C71 C 0.1667(7) 0.54484(17) 0.14678(12) 0.0295(8) Uani 1 1 d . . . . .
H71 H 0.158239 0.533776 0.118760 0.035 Uiso 1 1 calc R U . . .
C9 C 0.7524(7) 0.79400(18) 0.35158(12) 0.0291(8) Uani 1 1 d . . . . .
H9 H 0.763828 0.804874 0.379612 0.035 Uiso 1 1 calc R U . . .
C73 C 0.3925(7) 1.26089(18) 0.20552(13) 0.0317(9) Uani 1 1 d . . . . .
H73 H 0.517909 1.283202 0.217025 0.038 Uiso 1 1 calc R U . . .
C37 C 0.3690(7) 0.5928(2) 0.20175(13) 0.0347(10) Uani 1 1 d . . . . .
H37 H 0.501991 0.614781 0.210869 0.042 Uiso 1 1 calc R U . . .
C75 C 0.8943(7) 1.06272(16) 0.06893(12) 0.0269(8) Uani 1 1 d . . . . .
H75A H 1.054525 1.074090 0.079648 0.032 Uiso 1 1 calc R U . . .
H75B H 0.916641 1.045232 0.041626 0.032 Uiso 1 1 calc R U . . .
C19 C 0.2273(7) 1.21251(18) 0.14703(12) 0.0299(8) Uani 1 1 d . . . . .
H19 H 0.236465 1.201889 0.118950 0.036 Uiso 1 1 calc R U . . .
C77 C 0.3951(7) 0.96397(18) 0.29412(13) 0.0318(9) Uani 1 1 d . . . . .
H77 H 0.522351 0.976882 0.277175 0.038 Uiso 1 1 calc R U . . .
C39 C 0.0335(7) 0.91244(19) 0.30316(12) 0.0319(9) Uani 1 1 d . . . . .
H39 H -0.092045 0.889220 0.292711 0.038 Uiso 1 1 calc R U . . .
C79 C 0.2405(7) 0.87931(18) 0.14968(12) 0.0299(9) Uani 1 1 d . . . . .
H79 H 0.246179 0.868287 0.121650 0.036 Uiso 1 1 calc R U . . .
C5 C 0.6039(8) 0.8280(2) 0.03713(13) 0.0343(9) Uani 1 1 d . . . . .
H5A H 0.451550 0.849634 0.035702 0.041 Uiso 1 1 calc R U . . .
H5B H 0.621539 0.807471 0.010882 0.041 Uiso 1 1 calc R U . . .
C81 C 0.6159(8) 0.53817(19) 0.03876(13) 0.0356(10) Uani 1 1 d . . . . .
C41 C 0.2612(8) 1.13639(19) 0.45880(13) 0.0338(9) Uani 1 1 d . . . . .
C83 C 0.0336(8) 1.1960(2) 0.17091(13) 0.0351(9) Uani 1 1 d . . . . .
H83 H -0.090038 1.173274 0.159236 0.042 Uiso 1 1 calc R U . . .
C21 C 0.5100(7) 0.76104(18) 0.19924(13) 0.0310(9) Uani 1 1 d . . . . .
H21 H 0.387201 0.784072 0.210506 0.037 Uiso 1 1 calc R U . . .
C85 C 0.4067(8) 1.24482(19) 0.16496(14) 0.0349(9) Uani 1 1 d . . . . .
H85 H 0.541488 1.256052 0.149087 0.042 Uiso 1 1 calc R U . . .
C43 C 0.3057(7) 0.93201(19) 0.43410(12) 0.0319(9) Uani 1 1 d . . . . .
H43A H 0.463047 0.917880 0.424332 0.038 Uiso 1 1 calc R U . . .
H43B H 0.327219 0.946512 0.462401 0.038 Uiso 1 1 calc R U . . .
C87 C 0.0019(7) 0.54627(19) 0.21474(12) 0.0337(9) Uani 1 1 d . . . . .
H87 H -0.123327 0.535447 0.232868 0.040 Uiso 1 1 calc R U . . .
C11 C 0.6883(8) 0.46248(18) 0.35249(12) 0.0320(9) Uani 1 1 d . . . . .
H11 H 0.688361 0.473792 0.380490 0.038 Uiso 1 1 calc R U . . .
C89 C 0.8792(8) 1.0992(2) 0.33765(13) 0.0369(10) Uani 1 1 d . . . . .
H89 H 1.004940 1.089279 0.356265 0.044 Uiso 1 1 calc R U . . .
C45 C 0.5059(8) 0.4616(2) 0.28552(13) 0.0366(10) Uani 1 1 d . . . . .
H45 H 0.378205 0.473341 0.267894 0.044 Uiso 1 1 calc R U . . .
C91 C -0.0235(8) 0.99887(18) 0.41978(12) 0.0302(9) Uani 1 1 d . . . . .
C23 C 0.8316(7) 0.40091(17) 0.06904(12) 0.0305(9) Uani 1 1 d . . . . .
H23A H 0.990802 0.412773 0.079940 0.037 Uiso 1 1 calc R U . . .
H23B H 0.855667 0.383901 0.041617 0.037 Uiso 1 1 calc R U . . .
C93 C 0.2429(7) 1.26132(19) 0.43138(13) 0.0324(9) Uani 1 1 d . . . . .
H93A H 0.403532 1.247774 0.422753 0.039 Uiso 1 1 calc R U . . .
H93B H 0.255290 1.274600 0.460143 0.039 Uiso 1 1 calc R U . . .
C47 C 0.0193(7) 1.21233(19) 0.21176(12) 0.0307(9) Uani 1 1 d . . . . .
H47 H -0.115414 1.200884 0.227559 0.037 Uiso 1 1 calc R U . . .
C95 C 0.1510(8) 0.8486(2) 0.46598(14) 0.0392(11) Uani 1 1 d . . . . .
H95A H -0.006638 0.829821 0.469508 0.047 Uiso 1 1 calc R U . . .
H95B H 0.189575 0.868729 0.491841 0.047 Uiso 1 1 calc R U . . .
C3 C 0.8733(8) 0.4306(2) 0.33743(14) 0.0400(11) Uani 1 1 d . . . . .
H3 H 1.002122 0.419879 0.355160 0.048 Uiso 1 1 calc R U . . .
C97 C 0.5038(8) 0.4778(2) 0.32682(14) 0.0403(11) Uani 1 1 d . . . . .
H97 H 0.373695 0.499552 0.337047 0.048 Uiso 1 1 calc R U . . .
C49 C 0.8749(8) 0.4138(2) 0.29668(13) 0.0378(10) Uani 1 1 d . . . . .
H49 H 1.004442 0.391472 0.286933 0.045 Uiso 1 1 calc R U . . .
C99 C 0.7635(8) 0.48550(18) 0.03532(12) 0.0320(9) Uani 1 1 d . . . . .
H99A H 0.744701 0.468881 0.007597 0.038 Uiso 1 1 calc R U . . .
H99B H 0.936307 0.493807 0.040127 0.038 Uiso 1 1 calc R U . . .
C25 C 0.0663(8) 1.1788(2) 0.46145(14) 0.0386(10) Uani 1 1 d . . . . .
H25A H -0.091598 1.159445 0.461814 0.046 Uiso 1 1 calc R U . . .
H25B H 0.083809 1.199837 0.487549 0.046 Uiso 1 1 calc R U . . .
C101 C 0.3581(8) 0.5766(2) 0.16129(13) 0.0382(10) Uani 1 1 d . . . . .
H101 H 0.483138 0.587343 0.143083 0.046 Uiso 1 1 calc R U . . .

loop_
_atom_site_aniso_label
_atom_site_aniso_U_11
_atom_site_aniso_U_22
_atom_site_aniso_U_33
_atom_site_aniso_U_23
_atom_site_aniso_U_13
_atom_site_aniso_U_12
F001 0.0532(16) 0.0306(15) 0.0522(15) 0.0142(12) 0.0007(12) 0.0033(12)
F002 0.0469(15) 0.0303(14) 0.0539(16) 0.0114(12) 0.0158(12) -0.0004(11)
F003 0.077(2) 0.0314(15) 0.0355(13) -0.0064(11) 0.0069(13) 0.0091(13)
F004 0.0685(18) 0.0264(14) 0.0506(16) 0.0157(12) 0.0134(13) 0.0013(13)
F005 0.0562(16) 0.0338(15) 0.0496(15) 0.0183(12) -0.0059(12) -0.0040(12)
F006 0.0319(13) 0.0440(17) 0.085(2) 0.0142(15) 0.0125(13) -0.0047(12)
F007 0.0644(17) 0.0297(15) 0.0497(15) 0.0171(12) 0.0227(13) 0.0060(13)
F008 0.082(2) 0.0328(15) 0.0434(15) -0.0108(12) -0.0093(14) 0.0006(14)
F009 0.0651(18) 0.0304(15) 0.0474(15) 0.0161(12) -0.0056(13) -0.0009(12)
O00A 0.0323(14) 0.0238(15) 0.0318(14) 0.0065(11) -0.0020(11) -0.0086(11)
O00B 0.0328(14) 0.0196(14) 0.0333(14) 0.0051(11) 0.0124(11) 0.0050(11)
F00C 0.0270(13) 0.0363(16) 0.106(3) 0.0109(15) 0.0261(14) 0.0030(11)
F00D 0.0357(14) 0.0385(16) 0.077(2) 0.0075(14) -0.0005(12) 0.0077(12)
F00E 0.092(2) 0.0307(15) 0.0362(14) -0.0063(12) -0.0030(14) -0.0092(15)
F00F 0.095(2) 0.0326(16) 0.0411(15) -0.0092(12) 0.0116(15) -0.0072(15)
F00G 0.105(3) 0.0328(16) 0.0389(15) -0.0090(12) 0.0149(15) 0.0080(16)
O00H 0.0298(14) 0.0268(15) 0.0414(16) 0.0119(12) 0.0126(11) 0.0048(12)
O00I 0.0411(16) 0.0254(15) 0.0337(15) 0.0075(12) 0.0143(12) 0.0087(12)
F00J 0.088(2) 0.0395(17) 0.0417(15) -0.0124(13) 0.0074(14) 0.0000(15)
F00K 0.0286(13) 0.0427(16) 0.081(2) 0.0111(15) -0.0055(12) -0.0017(11)
F00L 0.0344(15) 0.0483(18) 0.102(3) 0.0193(17) 0.0062(14) 0.0095(13)
O00M 0.0403(16) 0.0341(17) 0.0402(16) 0.0144(13) -0.0033(13) -0.0041(13)
F00N 0.0244(13) 0.0391(17) 0.112(3) 0.0061(17) -0.0001(14) -0.0011(11)
O00O 0.0354(15) 0.0403(18) 0.0375(16) 0.0136(14) 0.0001(12) -0.0015(13)
N00P 0.038(2) 0.038(2) 0.0366(19) -0.0019(16) 0.0082(15) -0.0015(16)
N00Q 0.0351(19) 0.032(2) 0.0304(17) -0.0031(15) 0.0033(14) 0.0017(15)
N00R 0.0276(17) 0.036(2) 0.0358(18) -0.0030(15) 0.0063(13) 0.0010(15)
N00S 0.0345(19) 0.046(2) 0.0317(18) -0.0017(17) 0.0065(14) 0.0072(17)
N00T 0.036(2) 0.043(2) 0.0304(18) -0.0030(16) 0.0063(14) -0.0013(16)
C1 0.0220(17) 0.0121(17) 0.0303(18) 0.0045(14) 0.0030(13) -0.0036(13)
C4 0.0169(16) 0.0156(18) 0.0292(18) 0.0059(14) 0.0044(13) 0.0018(13)
C6 0.0195(16) 0.0128(17) 0.0299(18) 0.0004(14) 0.0068(13) -0.0007(13)
N00X 0.037(2) 0.035(2) 0.0355(19) -0.0021(16) 0.0009(15) 0.0045(16)
C8 0.0252(17) 0.0116(17) 0.0272(18) 0.0048(14) 0.0050(14) 0.0037(13)
C10 0.0263(18) 0.0111(17) 0.0294(19) -0.0003(14) 0.0063(14) 0.0002(14)
C12 0.0225(17) 0.0143(18) 0.0301(19) 0.0026(15) 0.0047(14) -0.0028(13)
C14 0.0214(17) 0.0122(17) 0.0304(19) 0.0036(14) 0.0058(14) -0.0027(13)
C16 0.0210(17) 0.0141(18) 0.0315(19) 0.0049(15) 0.0094(14) -0.0017(13)
C18 0.0231(17) 0.0157(18) 0.0281(18) 0.0064(14) 0.0058(13) 0.0033(14)
C20 0.0275(19) 0.022(2) 0.034(2) 0.0033(16) 0.0085(15) 0.0004(15)
C22 0.0262(18) 0.0154(19) 0.0300(19) 0.0047(15) 0.0039(14) -0.0056(14)
C24 0.0160(15) 0.0172(18) 0.0285(18) 0.0043(14) 0.0069(13) 0.0025(13)
C26 0.032(2) 0.028(2) 0.031(2) 0.0010(17) 0.0041(15) 0.0049(16)
C28 0.0212(17) 0.0162(18) 0.0284(18) 0.0028(15) 0.0084(13) 0.0001(14)
C30 0.0218(17) 0.0151(18) 0.0295(19) 0.0043(14) 0.0058(13) -0.0021(13)
C32 0.0227(17) 0.0116(17) 0.0296(19) 0.0046(14) 0.0046(14) 0.0011(13)
C34 0.0251(18) 0.0166(18) 0.0294(18) 0.0026(15) 0.0032(14) -0.0001(14)
C36 0.0218(17) 0.0155(18) 0.0300(19) 0.0044(15) 0.0065(14) 0.0046(13)
C38 0.0260(19) 0.031(2) 0.034(2) -0.0014(17) 0.0061(15) 0.0085(16)
C40 0.0295(18) 0.0150(18) 0.0262(18) -0.0002(14) 0.0062(14) -0.0015(14)
C42 0.0274(18) 0.0186(19) 0.0309(19) 0.0005(15) 0.0071(14) 0.0044(15)
C44 0.039(2) 0.021(2) 0.0246(18) -0.0002(15) 0.0053(16) 0.0068(16)
C46 0.035(2) 0.0180(19) 0.0275(19) -0.0003(15) 0.0054(15) 0.0039(16)
C48 0.037(2) 0.028(2) 0.032(2) 0.0017(17) 0.0046(16) -0.0020(17)
C50 0.0297(19) 0.023(2) 0.031(2) -0.0003(16) 0.0002(15) -0.0012(15)
C52 0.0238(17) 0.0182(19) 0.0309(19) 0.0028(15) 0.0031(14) 0.0040(14)
C54 0.032(2) 0.0187(19) 0.0264(18) -0.0021(15) 0.0070(15) 0.0038(15)
C56 0.0253(18) 0.0165(19) 0.032(2) -0.0010(15) 0.0048(14) 0.0034(14)
C58 0.0266(19) 0.027(2) 0.033(2) 0.0040(17) 0.0069(15) -0.0038(16)
C60 0.029(2) 0.026(2) 0.035(2) -0.0015(17) 0.0031(16) -0.0025(16)
C62 0.0254(19) 0.028(2) 0.035(2) -0.0034(17) 0.0076(15) -0.0070(16)
C64 0.0287(19) 0.030(2) 0.032(2) -0.0018(17) -0.0023(15) 0.0058(16)
C66 0.038(2) 0.028(2) 0.0236(18) 0.0042(16) 0.0015(15) -0.0045(17)
C68 0.0259(18) 0.026(2) 0.032(2) -0.0009(16) 0.0044(15) 0.0013(15)
C70 0.0275(19) 0.028(2) 0.035(2) 0.0047(17) 0.0015(15) 0.0002(16)
C72 0.0273(19) 0.025(2) 0.033(2) 0.0011(16) 0.0027(15) 0.0030(16)
C74 0.0220(18) 0.034(2) 0.036(2) -0.0011(18) 0.0118(15) -0.0068(16)
C76 0.0292(19) 0.019(2) 0.0312(19) -0.0016(15) 0.0057(15) -0.0034(15)
C78 0.0193(17) 0.033(2) 0.033(2) -0.0032(17) 0.0074(14) -0.0076(16)
C80 0.0279(19) 0.028(2) 0.032(2) 0.0013(17) 0.0099(15) -0.0086(16)
C82 0.0241(18) 0.025(2) 0.032(2) 0.0028(16) 0.0058(14) 0.0008(15)
C84 0.039(2) 0.024(2) 0.030(2) 0.0054(16) 0.0020(16) -0.0018(17)
C86 0.0246(18) 0.030(2) 0.032(2) -0.0043(17) 0.0019(15) 0.0083(16)
C88 0.033(2) 0.024(2) 0.0244(18) 0.0005(15) 0.0015(15) -0.0044(16)
C90 0.0276(19) 0.033(2) 0.034(2) -0.0031(18) 0.0091(15) 0.0055(17)
C92 0.028(2) 0.033(2) 0.033(2) 0.0076(17) 0.0121(15) 0.0045(17)
C94 0.0278(19) 0.030(2) 0.032(2) 0.0011(17) 0.0068(15) -0.0090(16)
C96 0.034(2) 0.021(2) 0.0247(18) -0.0018(15) 0.0048(15) -0.0047(16)
C98 0.035(2) 0.040(3) 0.036(2) -0.0003(19) 0.0040(17) -0.0144(19)
C100 0.0230(18) 0.033(2) 0.036(2) -0.0040(17) 0.0001(15) 0.0108(16)
C102 0.0256(18) 0.033(2) 0.030(2) -0.0039(17) -0.0006(15) 0.0091(17)
C51 0.0247(18) 0.026(2) 0.036(2) 0.0001(17) 0.0035(15) -0.0091(16)
C13 0.0284(19) 0.031(2) 0.036(2) -0.0006(18) 0.0051(16) -0.0093(17)
C53 0.035(2) 0.038(3) 0.032(2) -0.0015(18) 0.0098(16) -0.0076(18)
C27 0.036(2) 0.024(2) 0.0265(19) 0.0034(16) 0.0110(15) 0.0008(16)
C55 0.0239(18) 0.026(2) 0.034(2) 0.0002(16) 0.0073(15) -0.0111(15)
C7 0.0191(17) 0.033(2) 0.034(2) -0.0011(17) 0.0103(14) -0.0116(16)
C57 0.0259(18) 0.023(2) 0.0308(19) 0.0009(15) 0.0087(14) 0.0005(15)
C29 0.033(2) 0.031(2) 0.031(2) -0.0016(17) 0.0090(16) 0.0034(17)
C59 0.0254(18) 0.033(2) 0.032(2) -0.0001(17) 0.0037(15) 0.0107(16)
C15 0.0194(17) 0.029(2) 0.034(2) 0.0001(17) 0.0050(14) 0.0039(15)
C61 0.0288(19) 0.020(2) 0.030(2) -0.0004(15) 0.0064(15) 0.0022(15)
C31 0.0281(19) 0.030(2) 0.030(2) -0.0006(17) 0.0015(15) 0.0066(16)
C63 0.029(2) 0.028(2) 0.037(2) -0.0009(17) 0.0028(16) 0.0115(17)
C2 0.042(2) 0.028(2) 0.0259(19) 0.0021(17) 0.0066(16) -0.0096(18)
C65 0.0287(19) 0.022(2) 0.033(2) 0.0024(16) 0.0003(15) -0.0086(15)
C33 0.0294(19) 0.030(2) 0.032(2) 0.0005(17) -0.0022(15) 0.0070(17)
C67 0.0259(19) 0.037(2) 0.032(2) -0.0038(18) -0.0005(15) 0.0110(17)
C17 0.033(2) 0.036(2) 0.032(2) 0.0012(18) -0.0008(16) 0.0031(18)
C69 0.041(2) 0.026(2) 0.031(2) 0.0057(17) 0.0054(16) 0.0005(18)
C35 0.0286(19) 0.029(2) 0.031(2) 0.0008(17) 0.0025(15) 0.0021(16)
C71 0.039(2) 0.025(2) 0.0246(19) -0.0012(16) 0.0036(15) 0.0008(17)
C9 0.034(2) 0.027(2) 0.0264(19) -0.0002(16) 0.0042(15) -0.0006(17)
C73 0.030(2) 0.033(2) 0.032(2) -0.0002(18) 0.0082(16) -0.0097(17)
C37 0.029(2) 0.041(3) 0.035(2) -0.0019(19) 0.0113(16) -0.0110(18)
C75 0.0292(19) 0.022(2) 0.0294(19) 0.0000(16) 0.0086(15) 0.0046(15)
C19 0.036(2) 0.027(2) 0.0268(19) 0.0004(16) 0.0071(15) 0.0030(17)
C77 0.0261(19) 0.034(2) 0.036(2) 0.0004(18) 0.0085(15) -0.0073(17)
C39 0.0284(19) 0.037(2) 0.030(2) -0.0041(18) 0.0071(15) -0.0101(17)
C79 0.034(2) 0.028(2) 0.0271(19) -0.0007(16) 0.0062(15) 0.0072(17)
C5 0.034(2) 0.034(2) 0.035(2) 0.0125(18) -0.0014(17) -0.0040(18)
C81 0.050(3) 0.026(2) 0.030(2) 0.0047(17) 0.0129(18) 0.0029(19)
C41 0.036(2) 0.035(2) 0.030(2) 0.0033(18) -0.0014(16) -0.0039(18)
C83 0.038(2) 0.037(3) 0.031(2) -0.0036(18) 0.0039(16) -0.0084(18)
C21 0.029(2) 0.033(2) 0.032(2) -0.0031(17) 0.0028(15) 0.0096(17)
C85 0.039(2) 0.031(2) 0.034(2) 0.0032(18) 0.0112(17) -0.0040(18)
C43 0.0278(19) 0.036(2) 0.031(2) 0.0006(17) -0.0011(15) 0.0005(17)
C87 0.034(2) 0.037(2) 0.031(2) -0.0003(18) 0.0094(16) -0.0086(18)
C11 0.042(2) 0.029(2) 0.0256(19) -0.0006(17) 0.0048(16) -0.0022(18)
C89 0.040(2) 0.039(3) 0.032(2) 0.0046(19) -0.0006(17) 0.0004(19)
C45 0.035(2) 0.043(3) 0.032(2) -0.0018(19) -0.0013(17) 0.0121(19)
C91 0.037(2) 0.028(2) 0.0254(19) -0.0013(16) 0.0018(16) 0.0027(17)
C23 0.035(2) 0.025(2) 0.031(2) 0.0025(16) 0.0104(16) 0.0037(16)
C93 0.029(2) 0.034(2) 0.034(2) 0.0044(18) -0.0018(16) -0.0009(17)
C47 0.0259(19) 0.034(2) 0.032(2) -0.0008(18) 0.0087(15) -0.0085(17)
C95 0.034(2) 0.051(3) 0.033(2) 0.015(2) 0.0092(17) 0.010(2)
C3 0.037(2) 0.049(3) 0.035(2) -0.002(2) -0.0058(17) 0.012(2)
C97 0.044(2) 0.046(3) 0.031(2) -0.006(2) 0.0077(18) 0.015(2)
C49 0.035(2) 0.044(3) 0.034(2) -0.007(2) -0.0031(17) 0.013(2)
C99 0.039(2) 0.030(2) 0.028(2) 0.0044(17) 0.0103(16) 0.0032(17)
C25 0.033(2) 0.043(3) 0.040(2) 0.014(2) 0.0118(17) 0.0040(19)
C101 0.038(2) 0.046(3) 0.031(2) -0.0003(19) 0.0157(17) -0.008(2)

loop_
_atom_type_symbol
_atom_type_description
_atom_type_scat_dispersion_real
_atom_type_scat_dispersion_imag
_atom_type_scat_source
C C 0.0181 0.0091 'International Tables Vol C Tables 4.2.6.8 and 6.1.1.4'
H H 0.0000 0.0000 'International Tables Vol C Tables 4.2.6.8 and 6.1.1.4'
F F 0.0727 0.0534 'International Tables Vol C Tables 4.2.6.8 and 6.1.1.4'
N N 0.0311 0.0180 'International Tables Vol C Tables 4.2.6.8 and 6.1.1.4'
O O 0.0492 0.0322 'International Tables Vol C Tables 4.2.6.8 and 6.1.1.4'

loop_
_geom_angle_atom_site_label_1
_geom_angle_atom_site_label_2
_geom_angle_atom_site_label_3
_geom_angle
_geom_angle_site_symmetry_1
_geom_angle_site_symmetry_3
_geom_angle_publ_flag
C66 O00A C65 111.0(3) . . ?
C27 O00B C75 110.9(3) . . ?
C5 O00H C57 115.3(3) . . ?
C23 O00I C99 110.1(3) . . ?
C25 O00M C93 116.0(3) . . ?
C95 O00O C43 115.7(3) . . ?
C33 C1 C22 121.4(3) . . ?
C67 C1 C22 122.0(3) . . ?
C67 C1 C33 116.5(3) . . ?
C78 C4 C32 121.8(3) . . ?
C78 C4 C94 116.3(3) . . ?
C94 C4 C32 121.9(3) . . ?
C38 C6 C42 119.9(3) . . ?
C38 C6 C100 117.8(3) . . ?
C100 C6 C42 122.3(3) . . ?
C58 C8 C18 121.0(3) . . ?
C82 C8 C18 122.1(3) . . ?
C82 C8 C58 116.9(4) . . ?
C102 C10 C56 123.3(3) . . ?
C63 C10 C56 118.4(3) . . ?
C63 C10 C102 118.4(3) . . ?
C45 C12 C30 122.1(3) . . ?
C45 C12 C49 117.0(4) . . ?
C49 C12 C30 120.9(3) . . ?
C59 C14 C16 121.9(3) . . ?
C21 C14 C16 121.8(3) . . ?
C21 C14 C59 116.3(4) . . ?
C72 C16 C14 121.4(3) . . ?
C72 C16 C15 116.6(3) . . ?
C15 C16 C14 122.0(3) . . ?
C77 C18 C8 122.3(3) . . ?
C77 C18 C39 116.1(4) . . ?
C39 C18 C8 121.7(3) . . ?
F002 C20 C5 111.1(3) . . ?
F008 C20 F002 107.7(3) . . ?
F008 C20 F00C 107.0(3) . . ?
F008 C20 C5 111.8(3) . . ?
F00C C20 F002 106.2(3) . . ?
F00C C20 C5 112.7(4) . . ?
C17 C22 C1 121.6(4) . . ?
C17 C22 C35 116.8(4) . . ?
C35 C22 C1 121.6(3) . . ?
C80 C24 C36 121.8(3) . . ?
C80 C24 C7 116.2(3) . . ?
C7 C24 C36 122.0(3) . . ?
C40 C26 H26 119.8 . . ?
C40 C26 C31 120.5(4) . . ?
C31 C26 H26 119.8 . . ?
C74 C28 C76 123.4(3) . . ?
C74 C28 C55 117.7(3) . . ?
C55 C28 C76 118.8(3) . . ?
C86 C30 C12 122.1(3) . . ?
C31 C30 C12 121.7(3) . . ?
C31 C30 C86 116.2(3) . . ?
C73 C32 C4 121.7(3) . . ?
C73 C32 C47 116.7(4) . . ?
C47 C32 C4 121.6(3) . . ?
C62 C34 C50 122.1(3) . . ?
C51 C34 C50 120.1(3) . . ?
C51 C34 C62 117.8(4) . . ?
C37 C36 C24 121.0(3) . . ?
C87 C36 C24 122.8(3) . . ?
C87 C36 C37 116.1(4) . . ?
C6 C38 H38 119.5 . . ?
C59 C38 C6 121.1(3) . . ?
C59 C38 H38 119.5 . . ?
C26 C40 C64 118.4(4) . . ?
C26 C40 C61 119.0(3) . . ?
C64 C40 C61 122.6(3) . . ?
C6 C42 H42 107.3 . . ?
C6 C42 C57 113.5(3) . . ?
C54 C42 C6 112.1(3) . . ?
C54 C42 H42 107.3 . . ?
C54 C42 C57 109.1(3) . . ?
C57 C42 H42 107.3 . . ?
N00X C44 C61 178.6(5) . . ?
N00Q C46 C56 178.3(4) . . ?
F001 C48 F00N 107.2(3) . . ?
F001 C48 C95 111.2(3) . . ?
F00F C48 F001 107.1(4) . . ?
F00F C48 F00N 106.6(4) . . ?
F00F C48 C95 111.7(4) . . ?
F00N C48 C95 112.6(4) . . ?
C34 C50 H50 107.5 . . ?
C34 C50 C93 113.5(3) . . ?
C88 C50 C34 111.6(3) . . ?
C88 C50 H50 107.5 . . ?
C88 C50 C93 108.9(3) . . ?
C93 C50 H50 107.5 . . ?
C13 C52 C68 119.1(3) . . ?
C53 C52 C68 122.4(3) . . ?
C53 C52 C13 118.5(4) . . ?
N00R C54 C42 178.9(4) . . ?
C10 C56 H56 106.9 . . ?
C46 C56 C10 110.8(3) . . ?
C46 C56 H56 106.9 . . ?
C46 C56 C75 110.5(3) . . ?
C75 C56 C10 114.4(3) . . ?
C75 C56 H56 106.9 . . ?
C8 C58 H58 119.5 . . ?
C92 C58 C8 121.0(4) . . ?
C92 C58 H58 119.5 . . ?
C82 C60 H60 120.0 . . ?
C82 C60 C79 120.0(4) . . ?
C79 C60 H60 120.0 . . ?
C34 C62 H62 119.5 . . ?
C78 C62 C34 121.0(4) . . ?
C78 C62 H62 119.5 . . ?
C40 C64 H64 119.4 . . ?
C40 C64 C86 121.2(3) . . ?
C86 C64 H64 119.4 . . ?
O00A C66 H66A 110.2 . . ?
O00A C66 H66B 110.2 . . ?
O00A C66 C84 107.6(3) . . ?
H66A C66 H66B 108.5 . . ?
C84 C66 H66A 110.2 . . ?
C84 C66 H66B 110.2 . . ?
C52 C68 H68 107.1 . . ?
C52 C68 C43 113.6(3) . . ?
C43 C68 H68 107.1 . . ?
C91 C68 C52 111.7(3) . . ?
C91 C68 H68 107.1 . . ?
C91 C68 C43 110.1(3) . . ?
C72 C70 H70 119.5 . . ?
C72 C70 C9 120.9(4) . . ?
C9 C70 H70 119.5 . . ?
C16 C72 H72 119.2 . . ?
C70 C72 C16 121.5(4) . . ?
C70 C72 H72 119.2 . . ?
C28 C74 H74 119.4 . . ?
C7 C74 C28 121.2(4) . . ?
C7 C74 H74 119.4 . . ?
C28 C76 H76 106.9 . . ?
C28 C76 C65 114.7(3) . . ?
C96 C76 C28 111.7(3) . . ?
C96 C76 H76 106.9 . . ?
C96 C76 C65 109.5(3) . . ?
C65 C76 H76 106.9 . . ?
C4 C78 H78 119.1 . . ?
C62 C78 C4 121.8(3) . . ?
C62 C78 H78 119.1 . . ?
C24 C80 H80 119.0 . . ?
C55 C80 C24 121.9(4) . . ?
C55 C80 H80 119.0 . . ?
C8 C82 H82 119.1 . . ?
C60 C82 C8 121.7(4) . . ?
C60 C82 H82 119.1 . . ?
F006 C84 F009 106.8(3) . . ?
F006 C84 F00E 106.8(4) . . ?
F006 C84 C66 113.2(4) . . ?
F009 C84 C66 111.0(3) . . ?
F00E C84 F009 106.9(4) . . ?
F00E C84 C66 111.8(3) . . ?
C30 C86 H86 119.4 . . ?
C64 C86 C30 121.3(4) . . ?
C64 C86 H86 119.4 . . ?
N00T C88 C50 178.4(4) . . ?
C15 C90 H90 119.7 . . ?
C15 C90 C9 120.5(4) . . ?
C9 C90 H90 119.7 . . ?
C58 C92 H92 119.4 . . ?
C79 C92 C58 121.2(4) . . ?
C79 C92 H92 119.4 . . ?
C4 C94 H94 118.9 . . ?
C51 C94 C4 122.1(4) . . ?
C51 C94 H94 118.9 . . ?
N00P C96 C76 179.1(5) . . ?
C71 C98 H98 119.8 . . ?
C71 C98 C87 120.3(4) . . ?
C87 C98 H98 119.8 . . ?
C6 C100 H100 119.6 . . ?
C21 C100 C6 120.8(3) . . ?
C21 C100 H100 119.6 . . ?
C10 C102 H102 119.4 . . ?
C67 C102 C10 121.1(3) . . ?
C67 C102 H102 119.4 . . ?
C34 C51 H51 119.5 . . ?
C94 C51 C34 121.0(3) . . ?
C94 C51 H51 119.5 . . ?
C52 C13 H13 120.0 . . ?
C77 C13 C52 120.0(4) . . ?
C77 C13 H13 120.0 . . ?
C52 C53 H53 119.5 . . ?
C52 C53 C39 121.1(4) . . ?
C39 C53 H53 119.5 . . ?
O00B C27 H27A 110.4 . . ?
O00B C27 H27B 110.4 . . ?
O00B C27 C69 106.6(3) . . ?
H27A C27 H27B 108.6 . . ?
C69 C27 H27A 110.4 . . ?
C69 C27 H27B 110.4 . . ?
C28 C55 H55 119.5 . . ?
C80 C55 C28 121.0(3) . . ?
C80 C55 H55 119.5 . . ?
C24 C7 H7 119.0 . . ?
C74 C7 C24 122.0(3) . . ?
C74 C7 H7 119.0 . . ?
O00H C57 C42 108.0(3) . . ?
O00H C57 H57A 110.1 . . ?
O00H C57 H57B 110.1 . . ?
C42 C57 H57A 110.1 . . ?
C42 C57 H57B 110.1 . . ?
H57A C57 H57B 108.4 . . ?
C2 C29 H29 120.0 . . ?
C2 C29 C35 119.9(4) . . ?
C35 C29 H29 120.0 . . ?
C14 C59 H59 119.1 . . ?
C38 C59 C14 121.8(3) . . ?
C38 C59 H59 119.1 . . ?
C16 C15 H15 119.1 . . ?
C90 C15 C16 121.9(3) . . ?
C90 C15 H15 119.1 . . ?
C40 C61 H61 106.9 . . ?
C40 C61 C23 114.1(3) . . ?
C44 C61 C40 111.7(3) . . ?
C44 C61 H61 106.9 . . ?
C44 C61 C23 110.0(3) . . ?
C23 C61 H61 106.9 . . ?
C26 C31 C30 122.4(4) . . ?
C26 C31 H31 118.8 . . ?
C30 C31 H31 118.8 . . ?
C10 C63 H63 119.7 . . ?
C10 C63 C33 120.6(4) . . ?
C33 C63 H63 119.7 . . ?
C29 C2 H2 120.4 . . ?
C89 C2 C29 119.3(4) . . ?
C89 C2 H2 120.4 . . ?
O00A C65 C76 109.2(3) . . ?
O00A C65 H65A 109.8 . . ?
O00A C65 H65B 109.8 . . ?
C76 C65 H65A 109.8 . . ?
C76 C65 H65B 109.8 . . ?
H65A C65 H65B 108.3 . . ?
C1 C33 H33 119.1 . . ?
C63 C33 C1 121.8(3) . . ?
C63 C33 H33 119.1 . . ?
C1 C67 H67 119.2 . . ?
C102 C67 C1 121.6(4) . . ?
C102 C67 H67 119.2 . . ?
C22 C17 H17 119.0 . . ?
C89 C17 C22 121.9(4) . . ?
C89 C17 H17 119.0 . . ?
F003 C69 F004 107.0(4) . . ?
F003 C69 C27 111.7(3) . . ?
F004 C69 C27 110.6(3) . . ?
F00D C69 F003 107.2(4) . . ?
F00D C69 F004 107.2(3) . . ?
F00D C69 C27 112.9(4) . . ?
C22 C35 H35 119.2 . . ?
C29 C35 C22 121.5(4) . . ?
C29 C35 H35 119.2 . . ?
C98 C71 H71 120.8 . . ?
C98 C71 C101 118.5(4) . . ?
C101 C71 H71 120.8 . . ?
C70 C9 C90 118.6(4) . . ?
C70 C9 H9 120.7 . . ?
C90 C9 H9 120.7 . . ?
C32 C73 H73 119.1 . . ?
C85 C73 C32 121.8(4) . . ?
C85 C73 H73 119.1 . . ?
C36 C37 H37 118.9 . . ?
C101 C37 C36 122.3(4) . . ?
C101 C37 H37 118.9 . . ?
O00B C75 C56 109.3(3) . . ?
O00B C75 H75A 109.8 . . ?
O00B C75 H75B 109.8 . . ?
C56 C75 H75A 109.8 . . ?
C56 C75 H75B 109.8 . . ?
H75A C75 H75B 108.3 . . ?
C83 C19 H19 120.7 . . ?
C85 C19 H19 120.7 . . ?
C85 C19 C83 118.6(4) . . ?
C18 C77 H77 118.6 . . ?
C13 C77 C18 122.7(4) . . ?
C13 C77 H77 118.6 . . ?
C18 C39 H39 119.2 . . ?
C53 C39 C18 121.6(4) . . ?
C53 C39 H39 119.2 . . ?
C60 C79 H79 120.4 . . ?
C92 C79 C60 119.1(4) . . ?
C92 C79 H79 120.4 . . ?
O00H C5 C20 112.4(3) . . ?
O00H C5 H5A 109.1 . . ?
O00H C5 H5B 109.1 . . ?
C20 C5 H5A 109.1 . . ?
C20 C5 H5B 109.1 . . ?
H5A C5 H5B 107.8 . . ?
F007 C81 C99 110.2(3) . . ?
F00G C81 F007 106.4(4) . . ?
F00G C81 C99 110.6(4) . . ?
F00L C81 F007 107.5(4) . . ?
F00L C81 F00G 108.5(4) . . ?
F00L C81 C99 113.3(4) . . ?
F005 C41 C25 110.7(4) . . ?
F00J C41 F005 107.0(4) . . ?
F00J C41 C25 112.1(4) . . ?
F00K C41 F005 107.4(3) . . ?
F00K C41 F00J 106.1(4) . . ?
F00K C41 C25 113.1(4) . . ?
C19 C83 H83 119.8 . . ?
C19 C83 C47 120.4(4) . . ?
C47 C83 H83 119.8 . . ?
C14 C21 H21 118.9 . . ?
C100 C21 C14 122.2(4) . . ?
C100 C21 H21 118.9 . . ?
C73 C85 C19 120.8(4) . . ?
C73 C85 H85 119.6 . . ?
C19 C85 H85 119.6 . . ?
O00O C43 C68 107.8(3) . . ?
O00O C43 H43A 110.1 . . ?
O00O C43 H43B 110.1 . . ?
C68 C43 H43A 110.1 . . ?
C68 C43 H43B 110.1 . . ?
H43A C43 H43B 108.5 . . ?
C36 C87 C98 122.2(4) . . ?
C36 C87 H87 118.9 . . ?
C98 C87 H87 118.9 . . ?
C3 C11 H11 120.4 . . ?
C97 C11 H11 120.4 . . ?
C97 C11 C3 119.3(4) . . ?
C2 C89 C17 120.6(4) . . ?
C2 C89 H89 119.7 . . ?
C17 C89 H89 119.7 . . ?
C12 C45 H45 119.2 . . ?
C12 C45 C97 121.6(4) . . ?
C97 C45 H45 119.2 . . ?
N00S C91 C68 179.7(5) . . ?
O00I C23 C61 108.9(3) . . ?
O00I C23 H23A 109.9 . . ?
O00I C23 H23B 109.9 . . ?
C61 C23 H23A 109.9 . . ?
C61 C23 H23B 109.9 . . ?
H23A C23 H23B 108.3 . . ?
O00M C93 C50 108.2(3) . . ?
O00M C93 H93A 110.1 . . ?
O00M C93 H93B 110.1 . . ?
C50 C93 H93A 110.1 . . ?
C50 C93 H93B 110.1 . . ?
H93A C93 H93B 108.4 . . ?
C32 C47 H47 119.2 . . ?
C83 C47 C32 121.6(4) . . ?
C83 C47 H47 119.2 . . ?
O00O C95 C48 112.7(4) . . ?
O00O C95 H95A 109.0 . . ?
O00O C95 H95B 109.0 . . ?
C48 C95 H95A 109.0 . . ?
C48 C95 H95B 109.0 . . ?
H95A C95 H95B 107.8 . . ?
C11 C3 H3 119.6 . . ?
C11 C3 C49 120.9(4) . . ?
C49 C3 H3 119.6 . . ?
C11 C97 C45 120.2(4) . . ?
C11 C97 H97 119.9 . . ?
C45 C97 H97 119.9 . . ?
C12 C49 H49 119.4 . . ?
C3 C49 C12 121.1(4) . . ?
C3 C49 H49 119.4 . . ?
O00I C99 C81 106.7(3) . . ?
O00I C99 H99A 110.4 . . ?
O00I C99 H99B 110.4 . . ?
C81 C99 H99A 110.4 . . ?
C81 C99 H99B 110.4 . . ?
H99A C99 H99B 108.6 . . ?
O00M C25 C41 112.3(4) . . ?
O00M C25 H25A 109.1 . . ?
O00M C25 H25B 109.1 . . ?
C41 C25 H25A 109.1 . . ?
C41 C25 H25B 109.1 . . ?
H25A C25 H25B 107.9 . . ?
C71 C101 H101 119.7 . . ?
C37 C101 C71 120.6(4) . . ?
C37 C101 H101 119.7 . . ?

loop_
_geom_bond_atom_site_label_1
_geom_bond_atom_site_label_2
_geom_bond_distance
_geom_bond_site_symmetry_2
_geom_bond_publ_flag
F001 C48 1.333(5) . ?
F002 C20 1.341(5) . ?
F003 C69 1.331(5) . ?
F004 C69 1.346(5) . ?
F005 C41 1.342(5) . ?
F006 C84 1.321(5) . ?
F007 C81 1.340(5) . ?
F008 C20 1.322(5) . ?
F009 C84 1.340(5) . ?
O00A C66 1.405(5) . ?
O00A C65 1.421(4) . ?
O00B C27 1.407(5) . ?
O00B C75 1.418(5) . ?
F00C C20 1.327(5) . ?
F00D C69 1.326(5) . ?
F00E C84 1.334(5) . ?
F00F C48 1.330(5) . ?
F00G C81 1.334(5) . ?
O00H C57 1.426(5) . ?
O00H C5 1.400(5) . ?
O00I C23 1.415(5) . ?
O00I C99 1.421(5) . ?
F00J C41 1.339(5) . ?
F00K C41 1.334(5) . ?
F00L C81 1.307(6) . ?
O00M C93 1.430(5) . ?
O00M C25 1.408(5) . ?
F00N C48 1.336(5) . ?
O00O C43 1.422(5) . ?
O00O C95 1.414(5) . ?
N00P C96 1.139(5) . ?
N00Q C46 1.146(5) . ?
N00R C54 1.147(5) . ?
N00S C91 1.140(5) . ?
N00T C88 1.153(6) . ?
C1 C22 1.489(5) . ?
C1 C33 1.398(5) . ?
C1 C67 1.397(5) . ?
C4 C32 1.486(5) . ?
C4 C78 1.399(5) . ?
C4 C94 1.402(5) . ?
C6 C38 1.386(5) . ?
C6 C42 1.514(5) . ?
C6 C100 1.395(5) . ?
N00X C44 1.143(5) . ?
C8 C18 1.490(5) . ?
C8 C58 1.413(5) . ?
C8 C82 1.398(5) . ?
C10 C56 1.530(5) . ?
C10 C102 1.383(5) . ?
C10 C63 1.382(5) . ?
C12 C30 1.487(5) . ?
C12 C45 1.383(6) . ?
C12 C49 1.394(5) . ?
C14 C16 1.488(5) . ?
C14 C59 1.399(5) . ?
C14 C21 1.397(5) . ?
C16 C72 1.398(5) . ?
C16 C15 1.399(5) . ?
C18 C77 1.393(5) . ?
C18 C39 1.402(5) . ?
C20 C5 1.501(6) . ?
C22 C17 1.396(5) . ?
C22 C35 1.398(6) . ?
C24 C36 1.485(5) . ?
C24 C80 1.394(5) . ?
C24 C7 1.409(5) . ?
C26 H26 0.9500 . ?
C26 C40 1.380(5) . ?
C26 C31 1.381(6) . ?
C28 C74 1.390(5) . ?
C28 C76 1.514(5) . ?
C28 C55 1.394(5) . ?
C30 C86 1.403(5) . ?
C30 C31 1.396(5) . ?
C32 C73 1.398(5) . ?
C32 C47 1.399(5) . ?
C34 C50 1.520(5) . ?
C34 C62 1.396(5) . ?
C34 C51 1.390(5) . ?
C36 C37 1.395(5) . ?
C36 C87 1.385(6) . ?
C38 H38 0.9500 . ?
C38 C59 1.386(6) . ?
C40 C64 1.383(5) . ?
C40 C61 1.523(5) . ?
C42 H42 1.0000 . ?
C42 C54 1.477(5) . ?
C42 C57 1.527(5) . ?
C44 C61 1.478(6) . ?
C46 C56 1.477(5) . ?
C48 C95 1.480(6) . ?
C50 H50 1.0000 . ?
C50 C88 1.474(6) . ?
C50 C93 1.531(6) . ?
C52 C68 1.528(5) . ?
C52 C13 1.393(6) . ?
C52 C53 1.377(6) . ?
C56 H56 1.0000 . ?
C56 C75 1.523(5) . ?
C58 H58 0.9500 . ?
C58 C92 1.380(6) . ?
C60 H60 0.9500 . ?
C60 C82 1.386(6) . ?
C60 C79 1.396(6) . ?
C62 H62 0.9500 . ?
C62 C78 1.383(6) . ?
C64 H64 0.9500 . ?
C64 C86 1.386(6) . ?
C66 H66A 0.9900 . ?
C66 H66B 0.9900 . ?
C66 C84 1.495(6) . ?
C68 H68 1.0000 . ?
C68 C43 1.532(6) . ?
C68 C91 1.475(6) . ?
C70 H70 0.9500 . ?
C70 C72 1.381(6) . ?
C70 C9 1.383(6) . ?
C72 H72 0.9500 . ?
C74 H74 0.9500 . ?
C74 C7 1.372(6) . ?
C76 H76 1.0000 . ?
C76 C96 1.485(5) . ?
C76 C65 1.529(5) . ?
C78 H78 0.9500 . ?
C80 H80 0.9500 . ?
C80 C55 1.384(6) . ?
C82 H82 0.9500 . ?
C86 H86 0.9500 . ?
C90 H90 0.9500 . ?
C90 C15 1.379(6) . ?
C90 C9 1.387(6) . ?
C92 H92 0.9500 . ?
C92 C79 1.375(6) . ?
C94 H94 0.9500 . ?
C94 C51 1.376(6) . ?
C98 H98 0.9500 . ?
C98 C71 1.377(6) . ?
C98 C87 1.388(6) . ?
C100 H100 0.9500 . ?
C100 C21 1.378(6) . ?
C102 H102 0.9500 . ?
C102 C67 1.380(6) . ?
C51 H51 0.9500 . ?
C13 H13 0.9500 . ?
C13 C77 1.379(6) . ?
C53 H53 0.9500 . ?
C53 C39 1.383(6) . ?
C27 H27A 0.9900 . ?
C27 H27B 0.9900 . ?
C27 C69 1.496(6) . ?
C55 H55 0.9500 . ?
C7 H7 0.9500 . ?
C57 H57A 0.9900 . ?
C57 H57B 0.9900 . ?
C29 H29 0.9500 . ?
C29 C2 1.388(6) . ?
C29 C35 1.393(6) . ?
C59 H59 0.9500 . ?
C15 H15 0.9500 . ?
C61 H61 1.0000 . ?
C61 C23 1.532(6) . ?
C31 H31 0.9500 . ?
C63 H63 0.9500 . ?
C63 C33 1.386(6) . ?
C2 H2 0.9500 . ?
C2 C89 1.375(7) . ?
C65 H65A 0.9900 . ?
C65 H65B 0.9900 . ?
C33 H33 0.9500 . ?
C67 H67 0.9500 . ?
C17 H17 0.9500 . ?
C17 C89 1.378(6) . ?
C35 H35 0.9500 . ?
C71 H71 0.9500 . ?
C71 C101 1.384(6) . ?
C9 H9 0.9500 . ?
C73 H73 0.9500 . ?
C73 C85 1.377(6) . ?
C37 H37 0.9500 . ?
C37 C101 1.373(6) . ?
C75 H75A 0.9900 . ?
C75 H75B 0.9900 . ?
C19 H19 0.9500 . ?
C19 C83 1.387(6) . ?
C19 C85 1.384(6) . ?
C77 H77 0.9500 . ?
C39 H39 0.9500 . ?
C79 H79 0.9500 . ?
C5 H5A 0.9900 . ?
C5 H5B 0.9900 . ?
C81 C99 1.503(6) . ?
C41 C25 1.483(6) . ?
C83 H83 0.9500 . ?
C83 C47 1.388(6) . ?
C21 H21 0.9500 . ?
C85 H85 0.9500 . ?
C43 H43A 0.9900 . ?
C43 H43B 0.9900 . ?
C87 H87 0.9500 . ?
C11 H11 0.9500 . ?
C11 C3 1.370(6) . ?
C11 C97 1.366(6) . ?
C89 H89 0.9500 . ?
C45 H45 0.9500 . ?
C45 C97 1.398(6) . ?
C23 H23A 0.9900 . ?
C23 H23B 0.9900 . ?
C93 H93A 0.9900 . ?
C93 H93B 0.9900 . ?
C47 H47 0.9500 . ?
C95 H95A 0.9900 . ?
C95 H95B 0.9900 . ?
C3 H3 0.9500 . ?
C3 C49 1.385(6) . ?
C97 H97 0.9500 . ?
C49 H49 0.9500 . ?
C99 H99A 0.9900 . ?
C99 H99B 0.9900 . ?
C25 H25A 0.9900 . ?
C25 H25B 0.9900 . ?
C101 H101 0.9500 . ?

loop_
_geom_torsion_atom_site_label_1
_geom_torsion_atom_site_label_2
_geom_torsion_atom_site_label_3
_geom_torsion_atom_site_label_4
_geom_torsion
_geom_torsion_site_symmetry_1
_geom_torsion_site_symmetry_2
_geom_torsion_site_symmetry_3
_geom_torsion_site_symmetry_4
_geom_torsion_publ_flag
F001 C48 C95 O00O -168.6(4) . . . . ?
F002 C20 C5 O00H -167.5(3) . . . . ?
F005 C41 C25 O00M -168.8(4) . . . . ?
F007 C81 C99 O00I 178.7(4) . . . . ?
F008 C20 C5 O00H -47.1(5) . . . . ?
O00A C66 C84 F006 -60.5(4) . . . . ?
O00A C66 C84 F009 179.4(3) . . . . ?
O00A C66 C84 F00E 60.2(5) . . . . ?
O00B C27 C69 F003 59.0(4) . . . . ?
O00B C27 C69 F004 178.0(3) . . . . ?
O00B C27 C69 F00D -61.9(4) . . . . ?
F00C C20 C5 O00H 73.4(5) . . . . ?
F00F C48 C95 O00O -49.0(5) . . . . ?
F00G C81 C99 O00I 61.3(5) . . . . ?
F00J C41 C25 O00M -49.3(5) . . . . ?
F00K C41 C25 O00M 70.6(5) . . . . ?
F00L C81 C99 O00I -60.8(5) . . . . ?
F00N C48 C95 O00O 71.0(5) . . . . ?
C1 C22 C17 C89 -179.7(4) . . . . ?
C1 C22 C35 C29 179.8(4) . . . . ?
C4 C32 C73 C85 179.9(4) . . . . ?
C4 C32 C47 C83 -179.7(4) . . . . ?
C4 C94 C51 C34 -0.3(6) . . . . ?
C6 C38 C59 C14 0.6(6) . . . . ?
C6 C42 C57 O00H -66.6(4) . . . . ?
C6 C100 C21 C14 -1.1(7) . . . . ?
C8 C18 C77 C13 -179.4(4) . . . . ?
C8 C18 C39 C53 179.6(4) . . . . ?
C8 C58 C92 C79 -0.4(6) . . . . ?
C10 C56 C75 O00B -64.3(4) . . . . ?
C10 C102 C67 C1 -0.3(7) . . . . ?
C10 C63 C33 C1 0.7(6) . . . . ?
C12 C30 C86 C64 179.7(4) . . . . ?
C12 C30 C31 C26 -179.9(4) . . . . ?
C12 C45 C97 C11 1.4(8) . . . . ?
C14 C16 C72 C70 -180.0(4) . . . . ?
C14 C16 C15 C90 179.6(4) . . . . ?
C16 C14 C59 C38 -179.2(4) . . . . ?
C16 C14 C21 C100 179.4(4) . . . . ?
C18 C8 C58 C92 -179.9(4) . . . . ?
C18 C8 C82 C60 179.7(4) . . . . ?
C22 C1 C33 C63 179.9(4) . . . . ?
C22 C1 C67 C102 179.9(4) . . . . ?
C22 C17 C89 C2 0.1(7) . . . . ?
C24 C36 C37 C101 180.0(4) . . . . ?
C24 C36 C87 C98 -180.0(4) . . . . ?
C24 C80 C55 C28 0.5(6) . . . . ?
C26 C40 C64 C86 0.2(6) . . . . ?
C26 C40 C61 C44 138.4(4) . . . . ?
C26 C40 C61 C23 -96.1(4) . . . . ?
C28 C74 C7 C24 0.0(7) . . . . ?
C28 C76 C65 O00A -65.3(4) . . . . ?
C30 C12 C45 C97 179.6(4) . . . . ?
C30 C12 C49 C3 179.5(4) . . . . ?
C32 C4 C78 C62 179.0(4) . . . . ?
C32 C4 C94 C51 -178.8(4) . . . . ?
C32 C73 C85 C19 0.3(7) . . . . ?
C34 C50 C93 O00M -65.8(4) . . . . ?
C34 C62 C78 C4 0.0(7) . . . . ?
C36 C24 C80 C55 179.6(4) . . . . ?
C36 C24 C7 C74 -179.9(4) . . . . ?
C36 C37 C101 C71 0.3(7) . . . . ?
C38 C6 C42 C54 137.3(4) . . . . ?
C38 C6 C42 C57 -98.6(4) . . . . ?
C38 C6 C100 C21 1.6(6) . . . . ?
C40 C26 C31 C30 0.4(6) . . . . ?
C40 C64 C86 C30 -0.1(6) . . . . ?
C40 C61 C23 O00I -67.5(4) . . . . ?
C42 C6 C38 C59 177.2(4) . . . . ?
C42 C6 C100 C21 -177.0(4) . . . . ?
C44 C61 C23 O00I 58.9(4) . . . . ?
C46 C56 C75 O00B 61.6(4) . . . . ?
C50 C34 C62 C78 -176.8(4) . . . . ?
C50 C34 C51 C94 177.0(4) . . . . ?
C52 C68 C43 O00O -67.5(4) . . . . ?
C52 C13 C77 C18 -0.6(7) . . . . ?
C52 C53 C39 C18 0.1(7) . . . . ?
C54 C42 C57 O00H 59.1(4) . . . . ?
C56 C10 C102 C67 179.6(4) . . . . ?
C56 C10 C63 C33 -179.8(4) . . . . ?
C58 C8 C18 C77 4.4(5) . . . . ?
C58 C8 C18 C39 -175.9(4) . . . . ?
C58 C8 C82 C60 -0.8(6) . . . . ?
C58 C92 C79 C60 0.2(6) . . . . ?
C62 C34 C50 C88 -46.0(5) . . . . ?
C62 C34 C50 C93 77.5(5) . . . . ?
C62 C34 C51 C94 -0.5(6) . . . . ?
C64 C40 C61 C44 -41.4(5) . . . . ?
C64 C40 C61 C23 84.2(5) . . . . ?
C66 O00A C65 C76 -174.8(3) . . . . ?
C68 C52 C13 C77 177.7(4) . . . . ?
C68 C52 C53 C39 -177.4(4) . . . . ?
C72 C16 C15 C90 -0.9(6) . . . . ?
C72 C70 C9 C90 -0.2(6) . . . . ?
C74 C28 C76 C96 -42.6(5) . . . . ?
C74 C28 C76 C65 82.6(5) . . . . ?
C74 C28 C55 C80 -0.2(6) . . . . ?
C76 C28 C74 C7 -179.4(4) . . . . ?
C76 C28 C55 C80 179.2(4) . . . . ?
C78 C4 C32 C73 -178.7(4) . . . . ?
C78 C4 C32 C47 1.0(5) . . . . ?
C78 C4 C94 C51 1.0(6) . . . . ?
C80 C24 C36 C37 0.9(5) . . . . ?
C80 C24 C36 C87 -178.9(4) . . . . ?
C80 C24 C7 C74 0.4(6) . . . . ?
C82 C8 C18 C77 -176.2(4) . . . . ?
C82 C8 C18 C39 3.6(5) . . . . ?
C82 C8 C58 C92 0.7(6) . . . . ?
C82 C60 C79 C92 -0.4(6) . . . . ?
C86 C30 C31 C26 -0.2(6) . . . . ?
C88 C50 C93 O00M 59.2(4) . . . . ?
C94 C4 C32 C73 1.1(5) . . . . ?
C94 C4 C32 C47 -179.2(4) . . . . ?
C94 C4 C78 C62 -0.8(6) . . . . ?
C96 C76 C65 O00A 61.1(4) . . . . ?
C98 C71 C101 C37 -0.4(7) . . . . ?
C100 C6 C38 C59 -1.4(6) . . . . ?
C100 C6 C42 C54 -44.2(5) . . . . ?
C100 C6 C42 C57 80.0(4) . . . . ?
C102 C10 C56 C46 -43.4(5) . . . . ?
C102 C10 C56 C75 82.4(5) . . . . ?
C102 C10 C63 C33 0.3(6) . . . . ?
C51 C34 C50 C88 136.6(4) . . . . ?
C51 C34 C50 C93 -99.9(4) . . . . ?
C51 C34 C62 C78 0.7(6) . . . . ?
C13 C52 C68 C43 -100.3(4) . . . . ?
C13 C52 C68 C91 134.5(4) . . . . ?
C13 C52 C53 C39 0.2(6) . . . . ?
C53 C52 C68 C43 77.3(5) . . . . ?
C53 C52 C68 C91 -47.8(5) . . . . ?
C53 C52 C13 C77 0.0(6) . . . . ?
C27 O00B C75 C56 -177.1(3) . . . . ?
C55 C28 C74 C7 -0.1(6) . . . . ?
C55 C28 C76 C96 138.0(4) . . . . ?
C55 C28 C76 C65 -96.7(4) . . . . ?
C7 C24 C36 C37 -178.8(4) . . . . ?
C7 C24 C36 C87 1.4(6) . . . . ?
C7 C24 C80 C55 -0.6(6) . . . . ?
C57 O00H C5 C20 -78.3(5) . . . . ?
C29 C2 C89 C17 0.1(7) . . . . ?
C59 C14 C16 C72 2.0(5) . . . . ?
C59 C14 C16 C15 -178.5(4) . . . . ?
C59 C14 C21 C100 0.3(6) . . . . ?
C15 C16 C72 C70 0.5(6) . . . . ?
C15 C90 C9 C70 -0.2(6) . . . . ?
C61 C40 C64 C86 180.0(4) . . . . ?
C31 C26 C40 C64 -0.4(6) . . . . ?
C31 C26 C40 C61 179.9(4) . . . . ?
C31 C30 C86 C64 0.0(6) . . . . ?
C63 C10 C56 C46 136.7(4) . . . . ?
C63 C10 C56 C75 -97.6(4) . . . . ?
C63 C10 C102 C67 -0.5(6) . . . . ?
C2 C29 C35 C22 -0.4(6) . . . . ?
C65 O00A C66 C84 -170.8(3) . . . . ?
C33 C1 C22 C17 2.3(6) . . . . ?
C33 C1 C22 C35 -176.9(4) . . . . ?
C33 C1 C67 C102 1.2(6) . . . . ?
C67 C1 C22 C17 -176.3(4) . . . . ?
C67 C1 C22 C35 4.4(6) . . . . ?
C67 C1 C33 C63 -1.4(6) . . . . ?
C17 C22 C35 C29 0.5(6) . . . . ?
C35 C22 C17 C89 -0.4(6) . . . . ?
C35 C29 C2 C89 0.1(6) . . . . ?
C71 C98 C87 C36 -0.3(7) . . . . ?
C9 C70 C72 C16 0.0(6) . . . . ?
C9 C90 C15 C16 0.7(6) . . . . ?
C73 C32 C47 C83 0.0(6) . . . . ?
C37 C36 C87 C98 0.2(6) . . . . ?
C75 O00B C27 C69 -169.3(3) . . . . ?
C19 C83 C47 C32 -0.6(7) . . . . ?
C77 C18 C39 C53 -0.6(6) . . . . ?
C39 C18 C77 C13 0.8(6) . . . . ?
C79 C60 C82 C8 0.7(6) . . . . ?
C5 O00H C57 C42 -161.7(3) . . . . ?
C83 C19 C85 C73 -0.8(7) . . . . ?
C21 C14 C16 C72 -177.1(4) . . . . ?
C21 C14 C16 C15 2.4(5) . . . . ?
C21 C14 C59 C38 -0.1(6) . . . . ?
C85 C19 C83 C47 1.0(7) . . . . ?
C43 O00O C95 C48 -80.9(5) . . . . ?
C87 C36 C37 C101 -0.2(6) . . . . ?
C87 C98 C71 C101 0.4(7) . . . . ?
C11 C3 C49 C12 0.4(8) . . . . ?
C45 C12 C30 C86 0.9(6) . . . . ?
C45 C12 C30 C31 -179.4(4) . . . . ?
C45 C12 C49 C3 0.2(7) . . . . ?
C91 C68 C43 O00O 58.5(4) . . . . ?
C23 O00I C99 C81 -170.4(3) . . . . ?
C93 O00M C25 C41 -79.9(5) . . . . ?
C47 C32 C73 C85 0.1(6) . . . . ?
C95 O00O C43 C68 -163.3(4) . . . . ?
C3 C11 C97 C45 -0.8(7) . . . . ?
C97 C11 C3 C49 -0.1(7) . . . . ?
C49 C12 C30 C86 -178.4(4) . . . . ?
C49 C12 C30 C31 1.3(6) . . . . ?
C49 C12 C45 C97 -1.1(7) . . . . ?
C99 O00I C23 C61 -173.1(3) . . . . ?
C25 O00M C93 C50 -158.2(4) . . . . ?
